data_7124960
loop_
_publ_author_name
'Zhao, Quan-Qing'
'Hu, Xiao-Qiang'
'Yang, Meng-Nan'
'Chen, Jia-Rong'
'Xiao, Wen-Jing'

_publ_section_title
;
 A visible-light photocatalytic N-radical cascade of hydrazones for the
 synthesis of dihydropyrazole-fused benzosultams.
;
_journal_issue 86
_journal_name_full 'Chemical communications (Cambridge, England)'
_journal_page_first 12749
_journal_page_last 12752
_journal_paper_doi 10.1039/c6cc05897c
_journal_volume 52
_journal_year 2016
_chemical_formula_moiety 'C19 H20 N2 O2 S'
_chemical_formula_sum 'C19 H20 N2 O2 S'
_chemical_formula_weight 340.43
_space_group_crystal_system triclinic
_space_group_IT_number 2
_space_group_name_Hall '-P 1'
_space_group_name_H-M_alt 'P -1'
_atom_sites_solution_hydrogens mixed
_audit_creation_date 2016-07-18
_audit_creation_method
;
Olex2 1.2
(compiled 2016.02.19 svn.r3266 for OlexSys, GUI svn.r5155)
;
_audit_update_record
;
2016-07-18 deposited with the CCDC.
2016-10-05 downloaded from the CCDC.
;
_cell_angle_alpha 69.5060(10)
_cell_angle_beta 77.9270(10)
_cell_angle_gamma 89.1630(10)
_cell_formula_units_Z 4
_cell_length_a 9.3100(9)
_cell_length_b 13.2449(13)
_cell_length_c 14.8906(15)
_cell_measurement_reflns_used 9949
_cell_measurement_temperature 100.15
_cell_measurement_theta_max 31.815
_cell_measurement_theta_min 2.241
_cell_volume 1678.5(3)
_computing_cell_refinement 'SAINT v7.68A (Bruker, 2009)'
_computing_data_reduction 'SAINT v7.68A (Bruker, 2009)'
_computing_molecular_graphics 'Olex2 (Dolomanov et al., 2009)'
_computing_publication_material 'Olex2 (Dolomanov et al., 2009)'
_computing_structure_refinement 'ShelXL (Sheldrick, 2015)'
_diffrn_ambient_temperature 100.15
_diffrn_measured_fraction_theta_full 0.992
_diffrn_measured_fraction_theta_max 0.914
_diffrn_measurement_device_type 'Bruker APEX-II CCD'
_diffrn_radiation_type MoK\a
_diffrn_radiation_wavelength 0.71073
_diffrn_reflns_av_R_equivalents 0.0188
_diffrn_reflns_av_unetI/netI 0.0303
_diffrn_reflns_Laue_measured_fraction_full 0.992
_diffrn_reflns_Laue_measured_fraction_max 0.914
_diffrn_reflns_limit_h_max 13
_diffrn_reflns_limit_h_min -13
_diffrn_reflns_limit_k_max 19
_diffrn_reflns_limit_k_min -19
_diffrn_reflns_limit_l_max 21
_diffrn_reflns_limit_l_min -22
_diffrn_reflns_number 20351
_diffrn_reflns_point_group_measured_fraction_full 0.992
_diffrn_reflns_point_group_measured_fraction_max 0.914
_diffrn_reflns_theta_full 25.250
_diffrn_reflns_theta_max 32.042
_diffrn_reflns_theta_min 1.496
_exptl_absorpt_coefficient_mu 0.207
_exptl_absorpt_correction_type none
_exptl_crystal_colour colourless
_exptl_crystal_colour_primary colourless
_exptl_crystal_density_diffrn 1.347
_exptl_crystal_description block
_exptl_crystal_F_000 720
_exptl_crystal_size_max 0.1
_exptl_crystal_size_mid 0.1
_exptl_crystal_size_min 0.1
_refine_diff_density_max 0.561
_refine_diff_density_min -0.337
_refine_diff_density_rms 0.062
_refine_ls_extinction_method none
_refine_ls_goodness_of_fit_ref 1.036
_refine_ls_hydrogen_treatment constr
_refine_ls_matrix_type full
_refine_ls_number_parameters 535
_refine_ls_number_reflns 10676
_refine_ls_number_restraints 7
_refine_ls_restrained_S_all 1.036
_refine_ls_R_factor_all 0.0485
_refine_ls_R_factor_gt 0.0413
_refine_ls_shift/su_max 0.001
_refine_ls_shift/su_mean 0.000
_refine_ls_structure_factor_coef Fsqd
_refine_ls_weighting_details 'w=1/[\s^2^(Fo^2^)+(0.0611P)^2^+0.7303P] where P=(Fo^2^+2Fc^2^)/3'
_refine_ls_weighting_scheme calc
_refine_ls_wR_factor_gt 0.1120
_refine_ls_wR_factor_ref 0.1181
_reflns_Friedel_coverage 0.000
_reflns_number_gt 9233
_reflns_number_total 10676
_reflns_threshold_expression 'I > 2\s(I)'
_cod_data_source_file c6cc05897c2.cif
_cod_data_source_block qqz-108
_cod_database_code 7124960
_shelx_space_group_comment
;
The symmetry employed for this shelxl refinement is uniquely defined
by the following loop, which should always be used as a source of
symmetry information in preference to the above space-group names.
They are only intended as comments.
;
_shelx_estimated_absorpt_t_max 0.980
_shelx_estimated_absorpt_t_min 0.980
_olex2_refinement_description
;
1. Fixed Uiso
 At 1.2 times of:
  All C(H) groups, All C(H,H,H,H) groups
 At 1.5 times of:
  All C(H,H,H) groups
2. Restrained distances
 C9-C8 \\sim C8-C9'
 with sigma of 0.005
3. Uiso/Uaniso restraints and constraints
Uanis(C11') \\sim Ueq: with sigma of 0.005 and sigma for terminal atoms of 0.01
Uanis(C9) = Uanis(C9')
4. Others
 Sof(H31C)=Sof(H31D)=Sof(N3')=Sof(N4')=Sof(C30')=Sof(H30')=Sof(O5)=Sof(O4')=1-
 FVAR(1)
 Sof(O3)=Sof(O4)=Sof(N3)=Sof(N4)=Sof(C30)=Sof(H30)=Sof(H31A)=Sof(H31B)=FVAR(1)
 Sof(H12C)=Sof(H12D)=Sof(N1')=Sof(N2')=Sof(C11')=Sof(H11')=Sof(O1')=Sof(O2')=
 Sof(C9')=Sof(H9'A)=Sof(H9'B)=Sof(H9'C)=1-FVAR(2)
 Sof(O1)=Sof(O2)=Sof(N1)=Sof(N2)=Sof(C9)=Sof(H9A)=Sof(H9B)=Sof(H9C)=Sof(C11)=
 Sof(H11)=Sof(H12A)=Sof(H12B)=FVAR(2)
5.a Riding coordinates:
 C30(H30)
5.b Ternary CH refined with riding coordinates:
 C30'(H30'), C11(H11), C11'(H11')
5.c Secondary CH2 refined with riding coordinates:
 C31(H31A,H31B), C31(H31C,H31D), C12(H12A,H12B), C12(H12C,H12D)
5.d Aromatic/amide H refined with riding coordinates:
 C21(H21), C22(H22), C23(H23), C24(H24), C25(H25), C34(H34), C35(H35),
 C37(H37), C1(H1), C2(H2), C3(H3), C4(H4), C5(H5), C15(H15), C16(H16), C18(H18)
5.e Idealised Me refined as rotating group:
 C28(H28A,H28B,H28C), C29(H29A,H29B,H29C), C38(H38A,H38B,H38C), C9(H9A,H9B,
 H9C), C10(H10A,H10B,H10C), C19(H19A,H19B,H19C), C9'(H9'A,H9'B,H9'C)
;
_shelx_shelxl_version_number 2014/7
_olex2_submission_special_instructions 'No special instructions were received'

loop_
_space_group_symop_operation_xyz
'x, y, z'
'-x, -y, -z'

loop_
_atom_site_label
_atom_site_type_symbol
_atom_site_fract_x
_atom_site_fract_y
_atom_site_fract_z
_atom_site_U_iso_or_equiv
_atom_site_adp_type
_atom_site_occupancy
_atom_site_site_symmetry_order
_atom_site_calc_flag
_atom_site_refinement_flags_posn
_atom_site_refinement_flags_adp
_atom_site_refinement_flags_occupancy
_atom_site_disorder_assembly
_atom_site_disorder_group
S2 S 0.31144(3) 0.27853(2) 0.12437(2) 0.01674(7) Uani 1 1 d . . . . .
O3 O 0.2267(2) 0.17545(18) 0.18140(17) 0.0205(4) Uani 0.605(3) 1 d . . P A 1
O4 O 0.2829(3) 0.33763(16) 0.03242(14) 0.0212(4) Uani 0.605(3) 1 d . . P A 1
N3 N 0.53905(18) 0.18774(14) 0.06460(14) 0.0171(4) Uani 0.605(3) 1 d . . P A 1
N4 N 0.48928(17) 0.25397(12) 0.12019(12) 0.0147(4) Uani 0.605(3) 1 d . . P A 1
C20 C 0.75775(13) 0.14928(10) -0.02637(9) 0.0193(2) Uani 1 1 d . . . . .
C21 C 0.69679(15) 0.04495(11) -0.00316(9) 0.0237(2) Uani 1 1 d . . . . .
H21 H 0.6021 0.0234 0.0389 0.028 Uiso 1 1 calc R . . . .
C22 C 0.77266(18) -0.02734(11) -0.04071(10) 0.0278(3) Uani 1 1 d . . . . .
H22 H 0.7302 -0.0980 -0.0242 0.033 Uiso 1 1 calc R . . . .
C23 C 0.91067(17) 0.00364(12) -0.10240(11) 0.0300(3) Uani 1 1 d . . . . .
H23 H 0.9636 -0.0461 -0.1276 0.036 Uiso 1 1 calc R . . . .
C24 C 0.97091(16) 0.10667(13) -0.12713(12) 0.0322(3) Uani 1 1 d . . . . .
H24 H 1.0647 0.1281 -0.1704 0.039 Uiso 1 1 calc R . . . .
C25 C 0.89608(15) 0.17967(12) -0.08954(11) 0.0272(3) Uani 1 1 d . . . . .
H25 H 0.9391 0.2504 -0.1069 0.033 Uiso 1 1 calc R . . . .
C26 C 0.67495(13) 0.22118(10) 0.01901(9) 0.0206(2) Uani 1 1 d . . . . .
C27 C 0.73635(12) 0.30703(9) 0.04980(9) 0.0185(2) Uani 1 1 d . . . . .
C28 C 0.82124(19) 0.40326(12) -0.03529(13) 0.0379(4) Uani 1 1 d . . . . .
H28A H 0.9207 0.3835 -0.0575 0.057 Uiso 1 1 calc GR . . . .
H28B H 0.8275 0.4644 -0.0133 0.057 Uiso 1 1 calc GR . . . .
H28C H 0.7700 0.4237 -0.0897 0.057 Uiso 1 1 calc GR . . . .
C29 C 0.83111(18) 0.25820(12) 0.12400(11) 0.0330(3) Uani 1 1 d . . . . .
H29A H 0.7741 0.1992 0.1802 0.050 Uiso 1 1 calc GR . . . .
H29B H 0.8623 0.3138 0.1466 0.050 Uiso 1 1 calc GR . . . .
H29C H 0.9180 0.2301 0.0931 0.050 Uiso 1 1 calc GR . . . .
C30 C 0.5877(2) 0.35422(19) 0.07951(19) 0.0153(4) Uani 0.605(3) 1 d . . P A 1
H30 H 0.5591 0.4043 0.0190 0.018 Uiso 0.605(3) 1 d R . P A 1
C31 C 0.57461(13) 0.40945(10) 0.15405(10) 0.0202(2) Uani 1 1 d . . . . .
H31A H 0.6271 0.3686 0.2056 0.024 Uiso 0.605(3) 1 calc R . P A 1
H31B H 0.6237 0.4829 0.1211 0.024 Uiso 0.605(3) 1 calc R . P A 1
H31C H 0.6079 0.4757 0.0959 0.024 Uiso 0.395(3) 1 calc R . P A 2
H31D H 0.6384 0.4041 0.2008 0.024 Uiso 0.395(3) 1 calc R . P A 2
C32 C 0.41763(13) 0.41825(9) 0.20192(9) 0.0179(2) Uani 1 1 d . . . . .
C33 C 0.29727(12) 0.35987(9) 0.19684(8) 0.0160(2) Uani 1 1 d . . . . .
C34 C 0.15518(13) 0.36532(9) 0.24727(9) 0.0184(2) Uani 1 1 d . . . . .
H34 H 0.0755 0.3238 0.2438 0.022 Uiso 1 1 calc R . . . .
C35 C 0.13047(13) 0.43139(10) 0.30250(9) 0.0204(2) Uani 1 1 d . . . . .
H35 H 0.0337 0.4347 0.3374 0.025 Uiso 1 1 calc R . . . .
C36 C 0.24668(14) 0.49303(11) 0.30727(10) 0.0235(2) Uani 1 1 d . . . . .
C37 C 0.38822(14) 0.48485(11) 0.25769(11) 0.0241(2) Uani 1 1 d . . . . .
H37 H 0.4676 0.5260 0.2619 0.029 Uiso 1 1 calc R . . . .
C38 C 0.21910(18) 0.56826(15) 0.36411(14) 0.0390(4) Uani 1 1 d . . . . .
H38A H 0.3058 0.5744 0.3900 0.058 Uiso 1 1 calc GR . . . .
H38B H 0.1336 0.5397 0.4187 0.058 Uiso 1 1 calc GR . . . .
H38C H 0.2000 0.6397 0.3206 0.058 Uiso 1 1 calc GR . . . .
N3' N 0.5355(3) 0.2384(2) 0.0120(2) 0.0197(6) Uani 0.395(3) 1 d . . P A 2
N4' N 0.4862(3) 0.3133(2) 0.06014(19) 0.0171(6) Uani 0.395(3) 1 d . . P A 2
C30' C 0.5911(3) 0.3137(3) 0.1231(3) 0.0167(6) Uani 0.395(3) 1 d . . P A 2
H30' H 0.5729 0.2461 0.1824 0.020 Uiso 0.395(3) 1 calc R . P A 2
S1 S 0.73086(3) 0.19196(2) 0.41945(2) 0.01690(7) Uani 1 1 d . . . . .
O1 O 0.61106(16) 0.19644(11) 0.37186(12) 0.0230(3) Uani 0.881(3) 1 d . . P B 1
O2 O 0.84138(18) 0.27998(12) 0.37547(12) 0.0231(3) Uani 0.881(3) 1 d . . P B 1
N1 N 0.67271(13) 0.17480(9) 0.53756(8) 0.0157(3) Uani 0.881(3) 1 d . . P B 1
N2 N 0.59408(14) 0.26346(9) 0.55105(8) 0.0169(3) Uani 0.881(3) 1 d . . P B 1
C1 C 0.36937(14) 0.39601(10) 0.60194(9) 0.0208(2) Uani 1 1 d . . . . .
H1 H 0.4072 0.4129 0.5336 0.025 Uiso 1 1 calc R . . . .
C2 C 0.28314(15) 0.46797(10) 0.63424(10) 0.0246(2) Uani 1 1 d . . . . .
H2 H 0.2633 0.5343 0.5882 0.029 Uiso 1 1 calc R . . . .
C3 C 0.22555(14) 0.44306(11) 0.73436(10) 0.0233(2) Uani 1 1 d . . . . .
H3 H 0.1657 0.4921 0.7564 0.028 Uiso 1 1 calc R . . . .
C4 C 0.25561(14) 0.34648(11) 0.80199(10) 0.0233(2) Uani 1 1 d . . . . .
H4 H 0.2167 0.3297 0.8702 0.028 Uiso 1 1 calc R . . . .
C5 C 0.34283(14) 0.27450(10) 0.76950(9) 0.0214(2) Uani 1 1 d . . . . .
H5 H 0.3629 0.2085 0.8158 0.026 Uiso 1 1 calc R . . . .
C6 C 0.40125(12) 0.29853(9) 0.66909(9) 0.0174(2) Uani 1 1 d . . . . .
C7 C 0.49661(13) 0.22457(9) 0.63309(8) 0.0170(2) Uani 1 1 d . . . . .
C8 C 0.50581(13) 0.10394(9) 0.68640(8) 0.0182(2) Uani 1 1 d D . . . .
C9 C 0.60676(18) 0.08417(15) 0.75885(12) 0.0214(3) Uani 0.881(3) 1 d D . P B 1
H9A H 0.7054 0.1172 0.7234 0.032 Uiso 0.881(3) 1 calc GR . P B 1
H9B H 0.6124 0.0063 0.7913 0.032 Uiso 0.881(3) 1 calc GR . P B 1
H9C H 0.5672 0.1163 0.8083 0.032 Uiso 0.881(3) 1 calc GR . P B 1
C10 C 0.35813(15) 0.03940(10) 0.73467(10) 0.0239(2) Uani 1 1 d . . . . .
H10A H 0.3144 0.0542 0.7943 0.036 Uiso 1 1 calc GR . . . .
H10B H 0.3732 -0.0379 0.7519 0.036 Uiso 1 1 calc GR . . . .
H10C H 0.2920 0.0604 0.6888 0.036 Uiso 1 1 calc GR . . . .
C11 C 0.57478(16) 0.07523(10) 0.59485(10) 0.0164(3) Uani 0.881(3) 1 d . . P B 1
H11 H 0.4964 0.0719 0.5590 0.020 Uiso 0.881(3) 1 calc R . P B 1
C12 C 0.65950(14) -0.02487(9) 0.60902(9) 0.0206(2) Uani 1 1 d . . . . .
H12A H 0.5889 -0.0889 0.6360 0.025 Uiso 0.881(3) 1 calc R . P B 1
H12B H 0.7196 -0.0305 0.6579 0.025 Uiso 0.881(3) 1 calc R . P B 1
H12C H 0.7003 -0.0689 0.6657 0.025 Uiso 0.119(3) 1 calc R . P B 2
H12D H 0.5615 -0.0584 0.6160 0.025 Uiso 0.119(3) 1 calc R . P B 2
C13 C 0.75915(13) -0.02628(10) 0.51565(9) 0.0195(2) Uani 1 1 d . . . . .
C14 C 0.81076(13) 0.06735(9) 0.43406(9) 0.0181(2) Uani 1 1 d . . . . .
C15 C 0.92132(13) 0.06428(10) 0.35596(9) 0.0205(2) Uani 1 1 d . . . . .
H15 H 0.9597 0.1290 0.3030 0.025 Uiso 1 1 calc R . . . .
C16 C 0.97462(14) -0.03397(11) 0.35629(10) 0.0225(2) Uani 1 1 d . . . . .
H16 H 1.0510 -0.0361 0.3037 0.027 Uiso 1 1 calc R . . . .
C17 C 0.91759(14) -0.12982(11) 0.43288(10) 0.0229(2) Uani 1 1 d . . . . .
C18 C 0.81295(15) -0.12436(10) 0.51227(10) 0.0226(2) Uani 1 1 d . . . . .
H18 H 0.7768 -0.1891 0.5659 0.027 Uiso 1 1 calc R . . . .
C19 C 0.96789(17) -0.23743(11) 0.42962(12) 0.0298(3) Uani 1 1 d . . . . .
H19A H 1.0609 -0.2511 0.4514 0.045 Uiso 1 1 calc GR . . . .
H19B H 0.9822 -0.2365 0.3622 0.045 Uiso 1 1 calc GR . . . .
H19C H 0.8932 -0.2946 0.4731 0.045 Uiso 1 1 calc GR . . . .
N1' N 0.5904(11) 0.1560(7) 0.5189(7) 0.024(2) Uani 0.119(3) 1 d . . P B 2
N2' N 0.5163(12) 0.2461(8) 0.5353(8) 0.027(2) Uani 0.119(3) 1 d . . P B 2
C11' C 0.6415(11) 0.0899(7) 0.6112(7) 0.0135(18) Uani 0.119(3) 1 d . U P B 2
H11' H 0.7346 0.1224 0.6160 0.016 Uiso 0.119(3) 1 calc R . P B 2
O1' O 0.6560(14) 0.2249(10) 0.3355(8) 0.028(2) Uani 0.119(3) 1 d . . P B 2
O2' O 0.8311(14) 0.2717(9) 0.4163(10) 0.026(2) Uani 0.119(3) 1 d . . P B 2
O5 O 0.2859(4) 0.1713(3) 0.1819(3) 0.0261(7) Uani 0.395(3) 1 d . . P A 2
O4' O 0.2199(4) 0.3213(3) 0.0485(2) 0.0261(6) Uani 0.395(3) 1 d . . P A 2
C9' C 0.5864(16) 0.1080(13) 0.7660(10) 0.0214(3) Uani 0.119(3) 1 d D . P B 2
H9'A H 0.6644 0.1662 0.7369 0.032 Uiso 0.119(3) 1 calc GR . P B 2
H9'B H 0.6297 0.0389 0.7927 0.032 Uiso 0.119(3) 1 calc GR . P B 2
H9'C H 0.5161 0.1215 0.8189 0.032 Uiso 0.119(3) 1 calc GR . P B 2

loop_
_atom_site_aniso_label
_atom_site_aniso_U_11
_atom_site_aniso_U_22
_atom_site_aniso_U_33
_atom_site_aniso_U_23
_atom_site_aniso_U_13
_atom_site_aniso_U_12
S2 0.01407(12) 0.01806(13) 0.02058(14) -0.01077(10) -0.00219(9) -0.00002(9)
O3 0.0172(9) 0.0165(7) 0.0270(8) -0.0107(6) 0.0024(9) -0.0049(8)
O4 0.0220(10) 0.0262(8) 0.0182(8) -0.0093(6) -0.0076(7) 0.0038(8)
N3 0.0179(7) 0.0153(8) 0.0193(9) -0.0097(7) -0.0004(6) 0.0014(6)
N4 0.0142(7) 0.0138(7) 0.0170(8) -0.0078(6) -0.0010(5) 0.0001(5)
C20 0.0185(5) 0.0229(5) 0.0186(5) -0.0110(4) -0.0021(4) 0.0028(4)
C21 0.0290(6) 0.0247(6) 0.0185(5) -0.0109(5) -0.0013(5) -0.0018(5)
C22 0.0425(8) 0.0233(6) 0.0224(6) -0.0121(5) -0.0103(5) 0.0050(5)
C23 0.0353(7) 0.0359(7) 0.0294(7) -0.0216(6) -0.0130(6) 0.0166(6)
C24 0.0216(6) 0.0437(8) 0.0366(8) -0.0249(7) 0.0005(5) 0.0064(5)
C25 0.0201(6) 0.0304(6) 0.0325(7) -0.0175(5) 0.0021(5) -0.0001(5)
C26 0.0176(5) 0.0238(5) 0.0230(6) -0.0134(5) -0.0010(4) 0.0006(4)
C27 0.0142(5) 0.0170(5) 0.0252(6) -0.0103(4) -0.0011(4) 0.0003(4)
C28 0.0419(8) 0.0193(6) 0.0434(9) 0.0038(6) -0.0154(7) -0.0084(6)
C29 0.0358(7) 0.0317(7) 0.0290(7) -0.0025(6) -0.0156(6) -0.0100(6)
C30 0.0131(8) 0.0136(9) 0.0185(10) -0.0062(8) -0.0010(7) -0.0004(6)
C31 0.0154(5) 0.0205(5) 0.0282(6) -0.0141(5) -0.0028(4) 0.0006(4)
C32 0.0162(5) 0.0173(5) 0.0221(5) -0.0096(4) -0.0038(4) 0.0020(4)
C33 0.0169(5) 0.0147(4) 0.0178(5) -0.0077(4) -0.0034(4) 0.0016(4)
C34 0.0157(5) 0.0181(5) 0.0216(5) -0.0086(4) -0.0016(4) -0.0002(4)
C35 0.0174(5) 0.0216(5) 0.0232(6) -0.0108(4) -0.0016(4) 0.0031(4)
C36 0.0212(6) 0.0256(6) 0.0306(6) -0.0186(5) -0.0054(5) 0.0045(4)
C37 0.0186(5) 0.0262(6) 0.0359(7) -0.0208(5) -0.0064(5) 0.0023(4)
C38 0.0269(7) 0.0507(9) 0.0586(10) -0.0448(9) -0.0062(7) 0.0065(6)
N3' 0.0197(12) 0.0242(14) 0.0186(14) -0.0122(12) -0.0034(10) 0.0041(10)
N4' 0.0155(11) 0.0196(12) 0.0188(13) -0.0097(10) -0.0040(9) 0.0033(8)
C30' 0.0151(13) 0.0151(14) 0.0205(16) -0.0069(13) -0.0046(11) 0.0016(10)
S1 0.01789(13) 0.01577(12) 0.01486(13) -0.00475(9) 0.00008(9) -0.00166(9)
O1 0.0242(6) 0.0247(6) 0.0189(7) -0.0051(5) -0.0068(5) 0.0021(5)
O2 0.0235(6) 0.0190(5) 0.0217(7) -0.0072(6) 0.0065(6) -0.0064(4)
N1 0.0162(5) 0.0151(5) 0.0141(5) -0.0055(4) 0.0008(4) -0.0001(4)
N2 0.0169(6) 0.0155(5) 0.0175(5) -0.0068(4) -0.0001(4) 0.0000(4)
C1 0.0220(5) 0.0198(5) 0.0191(5) -0.0060(4) -0.0028(4) 0.0016(4)
C2 0.0257(6) 0.0222(5) 0.0266(6) -0.0092(5) -0.0067(5) 0.0061(5)
C3 0.0196(5) 0.0262(6) 0.0284(6) -0.0156(5) -0.0043(5) 0.0040(4)
C4 0.0212(6) 0.0278(6) 0.0214(6) -0.0120(5) 0.0000(4) 0.0001(4)
C5 0.0223(5) 0.0208(5) 0.0186(5) -0.0062(4) -0.0005(4) 0.0007(4)
C6 0.0161(5) 0.0171(5) 0.0182(5) -0.0069(4) -0.0009(4) 0.0000(4)
C7 0.0175(5) 0.0159(5) 0.0163(5) -0.0052(4) -0.0014(4) -0.0003(4)
C8 0.0186(5) 0.0174(5) 0.0148(5) -0.0032(4) 0.0001(4) 0.0024(4)
C9 0.0173(7) 0.0240(9) 0.0208(6) -0.0055(5) -0.0044(5) 0.0061(5)
C10 0.0274(6) 0.0199(5) 0.0201(6) -0.0037(4) -0.0013(5) -0.0058(4)
C11 0.0164(6) 0.0149(5) 0.0155(6) -0.0041(4) -0.0006(5) -0.0012(4)
C12 0.0245(6) 0.0166(5) 0.0185(5) -0.0053(4) -0.0018(4) 0.0005(4)
C13 0.0209(5) 0.0191(5) 0.0193(5) -0.0080(4) -0.0041(4) 0.0005(4)
C14 0.0190(5) 0.0186(5) 0.0185(5) -0.0087(4) -0.0038(4) 0.0002(4)
C15 0.0188(5) 0.0232(5) 0.0203(5) -0.0095(4) -0.0029(4) -0.0004(4)
C16 0.0189(5) 0.0283(6) 0.0245(6) -0.0144(5) -0.0053(4) 0.0043(4)
C17 0.0233(6) 0.0251(6) 0.0259(6) -0.0136(5) -0.0097(5) 0.0069(4)
C18 0.0262(6) 0.0201(5) 0.0222(6) -0.0078(4) -0.0061(5) 0.0037(4)
C19 0.0322(7) 0.0265(6) 0.0345(7) -0.0148(5) -0.0091(6) 0.0104(5)
N1' 0.022(5) 0.021(4) 0.025(5) -0.005(3) 0.000(4) 0.002(3)
N2' 0.024(5) 0.029(5) 0.027(5) -0.010(4) -0.001(4) 0.006(4)
C11' 0.009(3) 0.016(3) 0.019(3) -0.008(3) -0.006(3) -0.003(3)
O1' 0.036(6) 0.035(6) 0.014(5) -0.008(4) -0.008(4) 0.013(4)
O2' 0.025(5) 0.021(4) 0.031(6) -0.011(5) -0.001(5) -0.001(3)
O5 0.0277(18) 0.0177(12) 0.0309(14) -0.0113(10) 0.0032(16) -0.0050(14)
O4' 0.0179(14) 0.0409(16) 0.0275(15) -0.0190(12) -0.0102(12) 0.0054(13)
C9' 0.0173(7) 0.0240(9) 0.0208(6) -0.0055(5) -0.0044(5) 0.0061(5)

loop_
_atom_type_symbol
_atom_type_description
_atom_type_scat_dispersion_real
_atom_type_scat_dispersion_imag
_atom_type_scat_source
C C 0.0033 0.0016 'International Tables Vol C Tables 4.2.6.8 and 6.1.1.4'
H H 0.0000 0.0000 'International Tables Vol C Tables 4.2.6.8 and 6.1.1.4'
N N 0.0061 0.0033 'International Tables Vol C Tables 4.2.6.8 and 6.1.1.4'
O O 0.0106 0.0060 'International Tables Vol C Tables 4.2.6.8 and 6.1.1.4'
S S 0.1246 0.1234 'International Tables Vol C Tables 4.2.6.8 and 6.1.1.4'

loop_
_geom_angle_atom_site_label_1
_geom_angle_atom_site_label_2
_geom_angle_atom_site_label_3
_geom_angle
O3 S2 N4 106.75(10)
O3 S2 C33 109.43(10)
O4 S2 O3 117.93(12)
O4 S2 N4 113.17(11)
O4 S2 C33 110.17(9)
N4 S2 C33 97.41(7)
N4' S2 C33 100.09(9)
O5 S2 C33 111.05(16)
O5 S2 N4' 114.08(18)
O5 S2 O4' 116.4(2)
O4' S2 C33 109.53(13)
O4' S2 N4' 104.23(17)
C26 N3 N4 107.04(14)
N3 N4 S2 112.33(12)
N3 N4 C30 108.21(14)
C30 N4 S2 112.89(13)
C21 C20 C26 118.56(11)
C25 C20 C21 118.54(11)
C25 C20 C26 122.89(11)
C20 C21 H21 119.6
C22 C21 C20 120.89(12)
C22 C21 H21 119.6
C21 C22 H22 120.1
C21 C22 C23 119.88(13)
C23 C22 H22 120.1
C22 C23 H23 120.1
C24 C23 C22 119.82(12)
C24 C23 H23 120.1
C23 C24 H24 119.6
C23 C24 C25 120.77(13)
C25 C24 H24 119.6
C20 C25 H25 120.0
C24 C25 C20 120.08(13)
C24 C25 H25 120.0
N3 C26 C20 115.67(12)
N3 C26 C27 113.12(11)
C20 C26 C27 127.80(10)
N3' C26 C20 119.91(15)
N3' C26 C27 109.89(15)
C26 C27 C28 114.58(12)
C26 C27 C30 97.31(11)
C26 C27 C30' 96.12(13)
C28 C27 C30 102.56(13)
C28 C27 C30' 124.92(17)
C29 C27 C26 111.20(10)
C29 C27 C28 109.88(11)
C29 C27 C30 120.89(14)
C29 C27 C30' 98.54(17)
C27 C28 H28A 109.5
C27 C28 H28B 109.5
C27 C28 H28C 109.5
H28A C28 H28B 109.5
H28A C28 H28C 109.5
H28B C28 H28C 109.5
C27 C29 H29A 109.5
C27 C29 H29B 109.5
C27 C29 H29C 109.5
H29A C29 H29B 109.5
H29A C29 H29C 109.5
H29B C29 H29C 109.5
N4 C30 C27 99.76(14)
N4 C30 H30 109.2
N4 C30 C31 110.39(16)
C27 C30 H30 109.2
C31 C30 C27 118.56(15)
C31 C30 H30 109.2
C30 C31 H31A 108.9
C30 C31 H31B 108.9
H31A C31 H31B 107.7
H31C C31 H31D 107.9
C32 C31 C30 113.46(11)
C32 C31 H31A 108.9
C32 C31 H31B 108.9
C32 C31 H31C 109.2
C32 C31 H31D 109.2
C30' C31 H31C 109.2
C30' C31 H31D 109.2
C30' C31 C32 112.09(15)
C33 C32 C31 123.58(10)
C37 C32 C31 119.40(11)
C37 C32 C33 116.98(11)
C32 C33 S2 123.37(9)
C34 C33 S2 114.95(9)
C34 C33 C32 121.65(10)
C33 C34 H34 120.1
C35 C34 C33 119.72(11)
C35 C34 H34 120.1
C34 C35 H35 119.8
C34 C35 C36 120.38(11)
C36 C35 H35 119.8
C35 C36 C38 120.45(12)
C37 C36 C35 118.91(11)
C37 C36 C38 120.64(12)
C32 C37 H37 118.8
C36 C37 C32 122.32(12)
C36 C37 H37 118.8
C36 C38 H38A 109.5
C36 C38 H38B 109.5
C36 C38 H38C 109.5
H38A C38 H38B 109.5
H38A C38 H38C 109.5
H38B C38 H38C 109.5
C26 N3' N4' 107.1(2)
N3' N4' S2 110.25(19)
N3' N4' C30' 107.1(2)
C30' N4' S2 112.9(2)
C27 C30' H30' 109.6
C31 C30' C27 118.9(2)
C31 C30' N4' 110.9(2)
C31 C30' H30' 109.6
N4' C30' C27 97.5(2)
N4' C30' H30' 109.6
O1 S1 O2 117.03(9)
O1 S1 N1 111.96(8)
O1 S1 C14 108.52(7)
O2 S1 N1 108.65(8)
O2 S1 C14 110.85(8)
N1 S1 C14 98.22(5)
N1' S1 C14 100.9(3)
O1' S1 C14 111.5(4)
O1' S1 N1' 103.6(6)
O2' S1 C14 112.1(5)
O2' S1 N1' 114.0(6)
O2' S1 O1' 113.8(7)
N2 N1 S1 112.07(8)
N2 N1 C11 107.03(10)
C11 N1 S1 113.69(9)
C7 N2 N1 106.79(10)
C2 C1 H1 119.7
C2 C1 C6 120.66(12)
C6 C1 H1 119.7
C1 C2 H2 120.0
C1 C2 C3 120.02(12)
C3 C2 H2 120.0
C2 C3 H3 120.0
C4 C3 C2 120.08(11)
C4 C3 H3 120.0
C3 C4 H4 120.1
C3 C4 C5 119.85(12)
C5 C4 H4 120.1
C4 C5 H5 119.7
C4 C5 C6 120.62(12)
C6 C5 H5 119.7
C1 C6 C5 118.77(11)
C1 C6 C7 119.65(10)
C5 C6 C7 121.58(11)
N2 C7 C6 119.44(10)
N2 C7 C8 113.17(10)
C6 C7 C8 127.14(10)
N2' C7 C6 114.2(4)
N2' C7 C8 109.9(4)
C7 C8 C9 110.91(11)
C7 C8 C10 115.29(10)
C7 C8 C11 97.39(9)
C7 C8 C11' 96.1(3)
C7 C8 C9' 99.7(6)
C9 C8 C11 112.77(11)
C10 C8 C9 111.57(11)
C10 C8 C11 108.15(11)
C10 C8 C11' 132.1(4)
C10 C8 C9' 110.0(7)
C9' C8 C11' 98.4(7)
C8 C9 H9A 109.5
C8 C9 H9B 109.5
C8 C9 H9C 109.5
H9A C9 H9B 109.5
H9A C9 H9C 109.5
H9B C9 H9C 109.5
C8 C10 H10A 109.5
C8 C10 H10B 109.5
C8 C10 H10C 109.5
H10A C10 H10B 109.5
H10A C10 H10C 109.5
H10B C10 H10C 109.5
N1 C11 C8 99.06(10)
N1 C11 H11 109.1
N1 C11 C12 111.41(11)
C8 C11 H11 109.1
C12 C11 C8 118.51(11)
C12 C11 H11 109.1
C11 C12 H12A 108.9
C11 C12 H12B 108.9
C11 C12 C13 113.38(10)
H12A C12 H12B 107.7
H12C C12 H12D 107.8
C13 C12 H12A 108.9
C13 C12 H12B 108.9
C13 C12 H12C 109.1
C13 C12 H12D 109.1
C13 C12 C11' 112.7(4)
C11' C12 H12C 109.1
C11' C12 H12D 109.1
C14 C13 C12 123.22(10)
C18 C13 C12 118.88(11)
C18 C13 C14 117.69(11)
C13 C14 S1 122.39(9)
C15 C14 S1 116.32(9)
C15 C14 C13 121.10(11)
C14 C15 H15 120.3
C16 C15 C14 119.41(12)
C16 C15 H15 120.3
C15 C16 H16 119.6
C15 C16 C17 120.87(12)
C17 C16 H16 119.6
C16 C17 C19 120.82(12)
C18 C17 C16 118.72(11)
C18 C17 C19 120.47(12)
C13 C18 H18 119.0
C17 C18 C13 121.93(12)
C17 C18 H18 119.0
C17 C19 H19A 109.5
C17 C19 H19B 109.5
C17 C19 H19C 109.5
H19A C19 H19B 109.5
H19A C19 H19C 109.5
H19B C19 H19C 109.5
N2' N1' S1 113.7(7)
N2' N1' C11' 108.6(8)
C11' N1' S1 111.3(7)
C7 N2' N1' 105.1(8)
C8 C11' H11' 112.0
C12 C11' C8 116.0(6)
C12 C11' H11' 112.0
N1' C11' C8 97.0(6)
N1' C11' C12 106.9(7)
N1' C11' H11' 112.0
C8 C9' H9'A 109.5
C8 C9' H9'B 109.5
C8 C9' H9'C 109.5
H9'A C9' H9'B 109.5
H9'A C9' H9'C 109.5
H9'B C9' H9'C 109.5

loop_
_geom_bond_atom_site_label_1
_geom_bond_atom_site_label_2
_geom_bond_distance
S2 O3 1.465(2)
S2 O4 1.3978(18)
S2 N4 1.6752(16)
S2 C33 1.7587(11)
S2 N4' 1.684(3)
S2 O5 1.371(4)
S2 O4' 1.505(3)
N3 N4 1.416(2)
N3 C26 1.306(2)
N4 C30 1.486(3)
C20 C21 1.3990(17)
C20 C25 1.3960(17)
C20 C26 1.4728(16)
C21 H21 0.9500
C21 C22 1.3849(18)
C22 H22 0.9500
C22 C23 1.386(2)
C23 H23 0.9500
C23 C24 1.377(2)
C24 H24 0.9500
C24 C25 1.3892(18)
C25 H25 0.9500
C26 C27 1.5243(17)
C26 N3' 1.335(3)
C27 C28 1.5278(19)
C27 C29 1.5192(19)
C27 C30 1.554(2)
C27 C30' 1.573(3)
C28 H28A 0.9800
C28 H28B 0.9800
C28 H28C 0.9800
C29 H29A 0.9800
C29 H29B 0.9800
C29 H29C 0.9800
C30 H30 1.0001
C30 C31 1.514(2)
C31 H31A 0.9900
C31 H31B 0.9900
C31 H31C 0.9900
C31 H31D 0.9900
C31 C32 1.5084(16)
C31 C30' 1.489(3)
C32 C33 1.4003(16)
C32 C37 1.3977(16)
C33 C34 1.3923(16)
C34 H34 0.9500
C34 C35 1.3835(16)
C35 H35 0.9500
C35 C36 1.3931(18)
C36 C37 1.3921(17)
C36 C38 1.5057(18)
C37 H37 0.9500
C38 H38A 0.9800
C38 H38B 0.9800
C38 H38C 0.9800
N3' N4' 1.433(3)
N4' C30' 1.489(4)
C30' H30' 1.0000
S1 O1 1.4314(14)
S1 O2 1.4371(15)
S1 N1 1.6623(11)
S1 C14 1.7621(12)
S1 N1' 1.687(9)
S1 O1' 1.487(10)
S1 O2' 1.401(12)
N1 N2 1.4261(15)
N1 C11 1.4900(17)
N2 C7 1.3002(16)
C1 H1 0.9500
C1 C2 1.3861(17)
C1 C6 1.4013(16)
C2 H2 0.9500
C2 C3 1.3949(19)
C3 H3 0.9500
C3 C4 1.3907(19)
C4 H4 0.9500
C4 C5 1.3923(17)
C5 H5 0.9500
C5 C6 1.4015(17)
C6 C7 1.4759(16)
C7 C8 1.5253(16)
C7 N2' 1.354(11)
C8 C9 1.5280(18)
C8 C10 1.5259(17)
C8 C11 1.5507(18)
C8 C11' 1.559(9)
C8 C9' 1.545(5)
C9 H9A 0.9800
C9 H9B 0.9800
C9 H9C 0.9800
C10 H10A 0.9800
C10 H10B 0.9800
C10 H10C 0.9800
C11 H11 1.0000
C11 C12 1.5058(17)
C12 H12A 0.9900
C12 H12B 0.9900
C12 H12C 0.9900
C12 H12D 0.9900
C12 C13 1.5073(17)
C12 C11' 1.538(9)
C13 C14 1.4011(17)
C13 C18 1.3989(17)
C14 C15 1.3946(16)
C15 H15 0.9500
C15 C16 1.3847(17)
C16 H16 0.9500
C16 C17 1.3952(19)
C17 C18 1.3886(18)
C17 C19 1.5074(18)
C18 H18 0.9500
C19 H19A 0.9800
C19 H19B 0.9800
C19 H19C 0.9800
N1' N2' 1.438(13)
N1' C11' 1.517(14)
C11' H11' 1.0000
C9' H9'A 0.9800
C9' H9'B 0.9800
C9' H9'C 0.9800

loop_
_geom_torsion_atom_site_label_1
_geom_torsion_atom_site_label_2
_geom_torsion_atom_site_label_3
_geom_torsion_atom_site_label_4
_geom_torsion
S2 N4 C30 C27 -160.09(12)
S2 N4 C30 C31 74.36(19)
S2 C33 C34 C35 -176.73(9)
S2 N4' C30' C27 160.91(16)
S2 N4' C30' C31 -74.2(3)
O3 S2 N4 N3 67.25(16)
O3 S2 N4 C30 -170.06(16)
O3 S2 C33 C32 135.43(13)
O3 S2 C33 C34 -46.60(14)
O4 S2 N4 N3 -64.11(16)
O4 S2 N4 C30 58.58(17)
O4 S2 C33 C32 -93.37(14)
O4 S2 C33 C34 84.60(14)
N3 N4 C30 C27 -35.13(19)
N3 N4 C30 C31 -160.67(16)
N3 C26 C27 C28 -135.05(15)
N3 C26 C27 C29 99.61(16)
N3 C26 C27 C30 -27.60(19)
N4 S2 C33 C32 24.70(12)
N4 S2 C33 C34 -157.34(10)
N4 N3 C26 C20 167.61(13)
N4 N3 C26 C27 6.8(2)
N4 C30 C31 C32 -46.6(2)
C20 C21 C22 C23 -0.2(2)
C20 C26 C27 C28 66.94(17)
C20 C26 C27 C29 -58.40(17)
C20 C26 C27 C30 174.38(15)
C20 C26 C27 C30' -160.05(19)
C20 C26 N3' N4' -178.35(17)
C21 C20 C25 C24 -0.7(2)
C21 C20 C26 N3 -11.3(2)
C21 C20 C26 C27 146.25(13)
C21 C20 C26 N3' -53.2(2)
C21 C22 C23 C24 -0.9(2)
C22 C23 C24 C25 1.2(2)
C23 C24 C25 C20 -0.4(2)
C25 C20 C21 C22 1.0(2)
C25 C20 C26 N3 170.41(15)
C25 C20 C26 C27 -32.0(2)
C25 C20 C26 N3' 128.5(2)
C26 N3 N4 S2 144.28(13)
C26 N3 N4 C30 19.0(2)
C26 C20 C21 C22 -177.41(12)
C26 C20 C25 C24 177.63(13)
C26 C27 C30 N4 34.82(16)
C26 C27 C30 C31 154.56(17)
C26 C27 C30' C31 -162.4(3)
C26 C27 C30' N4' -43.5(2)
C26 N3' N4' S2 -140.33(19)
C26 N3' N4' C30' -17.2(3)
C27 C26 N3' N4' -14.6(3)
C27 C30 C31 C32 -160.66(15)
C28 C27 C30 N4 152.09(15)
C28 C27 C30 C31 -88.2(2)
C28 C27 C30' C31 -36.6(4)
C28 C27 C30' N4' 82.3(2)
C29 C27 C30 N4 -85.28(17)
C29 C27 C30 C31 34.5(2)
C29 C27 C30' C31 85.0(3)
C29 C27 C30' N4' -156.11(19)
C30 C31 C32 C33 14.5(2)
C30 C31 C32 C37 -167.88(15)
C31 C32 C33 S2 -6.28(17)
C31 C32 C33 C34 175.89(11)
C31 C32 C37 C36 -177.16(13)
C32 C31 C30' C27 165.2(2)
C32 C31 C30' N4' 53.4(3)
C32 C33 C34 C35 1.27(18)
C33 S2 N4 N3 -179.83(12)
C33 S2 N4 C30 -57.14(14)
C33 S2 N4' N3' 166.29(19)
C33 S2 N4' C30' 46.6(2)
C33 C32 C37 C36 0.6(2)
C33 C34 C35 C36 0.51(19)
C34 C35 C36 C37 -1.6(2)
C34 C35 C36 C38 177.59(14)
C35 C36 C37 C32 1.1(2)
C37 C32 C33 S2 176.02(10)
C37 C32 C33 C34 -1.81(18)
C38 C36 C37 C32 -178.17(14)
N3' C26 C27 C28 -95.17(19)
N3' C26 C27 C29 139.49(18)
N3' C26 C27 C30' 37.8(2)
N3' N4' C30' C27 39.4(3)
N3' N4' C30' C31 164.3(2)
N4' S2 C33 C32 -9.07(14)
N4' S2 C33 C34 168.89(12)
C30' C31 C32 C33 -14.3(2)
C30' C31 C32 C37 163.4(2)
S1 N1 N2 C7 148.96(10)
S1 N1 C11 C8 -163.04(8)
S1 N1 C11 C12 71.39(13)
S1 C14 C15 C16 -171.06(10)
S1 N1' N2' C7 -136.1(7)
S1 N1' C11' C8 162.9(5)
S1 N1' C11' C12 -77.2(8)
O1 S1 N1 N2 -63.41(11)
O1 S1 N1 C11 58.13(11)
O1 S1 C14 C13 -87.03(12)
O1 S1 C14 C15 87.94(12)
O2 S1 N1 N2 67.39(12)
O2 S1 N1 C11 -171.07(11)
O2 S1 C14 C13 143.14(12)
O2 S1 C14 C15 -41.89(13)
N1 S1 C14 C13 29.51(11)
N1 S1 C14 C15 -155.51(10)
N1 N2 C7 C6 177.58(10)
N1 N2 C7 C8 2.92(15)
N1 C11 C12 C13 -48.05(15)
N2 N1 C11 C8 -38.74(13)
N2 N1 C11 C12 -164.30(11)
N2 C7 C8 C9 91.56(14)
N2 C7 C8 C10 -140.43(12)
N2 C7 C8 C11 -26.30(14)
C1 C2 C3 C4 0.6(2)
C1 C6 C7 N2 27.00(18)
C1 C6 C7 C8 -159.17(12)
C1 C6 C7 N2' -15.3(6)
C2 C1 C6 C5 0.78(19)
C2 C1 C6 C7 -178.35(12)
C2 C3 C4 C5 -0.3(2)
C3 C4 C5 C6 0.2(2)
C4 C5 C6 C1 -0.46(19)
C4 C5 C6 C7 178.65(12)
C5 C6 C7 N2 -152.11(13)
C5 C6 C7 C8 21.73(18)
C5 C6 C7 N2' 165.6(6)
C6 C1 C2 C3 -0.8(2)
C6 C7 C8 C9 -82.60(15)
C6 C7 C8 C10 45.41(17)
C6 C7 C8 C11 159.54(12)
C6 C7 C8 C11' -171.9(4)
C6 C7 C8 C9' -72.3(6)
C6 C7 N2' N1' -170.8(6)
C7 C8 C11 N1 36.38(11)
C7 C8 C11 C12 156.85(12)
C7 C8 C11' C12 -156.8(6)
C7 C8 C11' N1' -44.1(6)
C8 C7 N2' N1' -20.8(9)
C8 C11 C12 C13 -161.96(11)
C9 C8 C11 N1 -80.03(13)
C9 C8 C11 C12 40.44(17)
C10 C8 C11 N1 156.11(10)
C10 C8 C11 C12 -83.42(14)
C10 C8 C11' C12 -24.3(9)
C10 C8 C11' N1' 88.3(6)
C11 N1 N2 C7 23.67(14)
C11 C12 C13 C14 22.30(18)
C11 C12 C13 C18 -163.04(12)
C12 C13 C14 S1 -16.02(17)
C12 C13 C14 C15 169.24(12)
C12 C13 C18 C17 -172.82(12)
C13 C12 C11' C8 161.2(5)
C13 C12 C11' N1' 54.4(7)
C13 C14 C15 C16 3.99(19)
C14 S1 N1 N2 -177.25(9)
C14 S1 N1 C11 -55.71(10)
C14 S1 N1' N2' 171.0(8)
C14 S1 N1' C11' 48.0(7)
C14 C13 C18 C17 2.14(19)
C14 C15 C16 C17 0.99(19)
C15 C16 C17 C18 -4.24(19)
C15 C16 C17 C19 175.55(12)
C16 C17 C18 C13 2.6(2)
C18 C13 C14 S1 169.26(10)
C18 C13 C14 C15 -5.48(18)
C19 C17 C18 C13 -177.16(12)
N1' S1 C14 C13 -3.2(4)
N1' S1 C14 C15 171.8(4)
N2' C7 C8 C10 -99.7(5)
N2' C7 C8 C11' 43.0(7)
N2' C7 C8 C9' 142.6(8)
N2' N1' C11' C8 36.9(9)
N2' N1' C11' C12 156.9(7)
C11' C12 C13 C14 -9.3(4)
C11' C12 C13 C18 165.4(4)
C11' N1' N2' C7 -11.5(11)
O1' S1 C14 C13 -112.6(6)
O1' S1 C14 C15 62.4(6)
O1' S1 N1' N2' -73.5(10)
O1' S1 N1' C11' 163.5(8)
O2' S1 C14 C13 118.5(6)
O2' S1 C14 C15 -66.5(6)
O2' S1 N1' N2' 50.7(11)
O2' S1 N1' C11' -72.3(9)
O5 S2 C33 C32 111.8(2)
O5 S2 C33 C34 -70.3(2)
O5 S2 N4' N3' 47.7(3)
O5 S2 N4' C30' -72.0(3)
O4' S2 C33 C32 -118.23(18)
O4' S2 C33 C34 59.73(19)
O4' S2 N4' N3' -80.4(2)
O4' S2 N4' C30' 159.9(2)
C9' C8 C11' C12 102.4(9)
C9' C8 C11' N1' -144.9(8)
